data_4329877
loop_
_publ_author_name
'Ross J. Davidson'
'Eric W. Ainscough'
'Andrew M. Brodie'
'Geoffrey B. Jameson'
'Mark R. Waterland'
'Harry R. Allcock'
'Mark D. Hindenlang'
'Boujemaa Moubaraki'
'Keith S. Murray'
'Keith C. Gordon'
'Raphael Horvath'
'Guy N. L. Jameson'

_publ_contact_author_address
;
 Chemistry-Institute of Fundamental Sciences, Massey University, 
 Private Bag 11222, Palmerston North, New Zealand
;
_publ_contact_author_email A.M.Brodie@massey.ac.nz
_publ_section_title
;
 Toward an Iron(II) Spin-Crossover Grafted Phosphazene Polymer
;
_journal_name_full 'Inorganic Chemistry'
_journal_page_first 8307
_journal_page_last 8316
_journal_paper_doi 10.1021/ic300853f
_journal_volume 51
_journal_year 2012
_chemical_formula_moiety 'C90 H70 Fe N12 O12 P6, 2(Cl O4), C2 H3 N'
_chemical_formula_sum 'C92 H73 Cl2 Fe N13 O20 P6'
_chemical_formula_weight 1993.23
_chemical_name_systematic
;
 ? 
;
_space_group_crystal_system triclinic
_space_group_IT_number 2
_space_group_name_Hall '-P 1'
_space_group_name_H-M_alt 'P -1'
_symmetry_space_group_name_Hall '-P 1'
_symmetry_space_group_name_H-M 'P -1'
_atom_sites_solution_hydrogens geom
_atom_sites_solution_primary direct
_atom_sites_solution_secondary difmap
_audit_creation_date 2011-05-12
_audit_creation_method
;
  Olex2 1.1
  (compiled 2011.02.15 svn.r1672, GUI svn.r3494)
;
_cell_angle_alpha 104.25(3)
_cell_angle_beta 100.82(3)
_cell_angle_gamma 91.04(3)
_cell_formula_units_Z 2
_cell_length_a 14.767(3)
_cell_length_b 16.334(3)
_cell_length_c 21.024(4)
_cell_measurement_reflns_used 15015
_cell_measurement_temperature 123(2)
_cell_measurement_theta_max 69.9
_cell_measurement_theta_min 6.5
_cell_volume 4816.6(18)
_computing_cell_refinement
;
CrystalClear-SM Expert 2.0 rc14 (Rigaku, 2009)
;
_computing_data_collection
;
CrystalClear-SM Expert 2.0 rc14 (Rigaku, 2009)
;
_computing_data_reduction
;
CrystalClear-SM Expert 2.0 rc14 (Rigaku, 2009)
;
_computing_molecular_graphics
;
O. V. Dolomanov, L. J. Bourhis, R. J. Gildea, J. A. K. Howard and H. Puschmann,
OLEX2: a complete structure solution, refinement and analysis program.
J. Appl. Cryst. (2009). 42, 339-341.
;
_computing_publication_material
;
O. V. Dolomanov, L. J. Bourhis, R. J. Gildea, J. A. K. Howard and H. Puschmann,
OLEX2: a complete structure solution, refinement and analysis program.
J. Appl. Cryst. (2009). 42, 339-341.
;
_computing_structure_refinement 'SHELXL-97 (Sheldrick, 1997)'
_computing_structure_solution 'A short history of SHELX (Sheldrick, 2007)/Bruker'
_diffrn_ambient_temperature 123.0
_diffrn_detector RX
_diffrn_detector_area_resol_mean 10.0000
_diffrn_measured_fraction_theta_full 0.942
_diffrn_measured_fraction_theta_max 0.942
_diffrn_measurement_details
;
scan:
    Number of images: 60
               Slice: 20.0000 - 200.0000
         Image width: 3.0000
            Exp time: 180.0000
       Rotation axis: Omega
               Omega: 0.0000
                 Chi: 0.0000
                 Phi: 0.0000
                 XTD: 127.4000
              2theta: 0.0000
scan:
    Number of images: 60
               Slice: 20.0000 - 200.0000
         Image width: 3.0000
            Exp time: 180.0000
       Rotation axis: Omega
               Omega: 0.0000
                 Chi: 0.0000
                 Phi: 90.0000
                 XTD: 127.4000
              2theta: 0.0000
scan:
    Number of images: 60
               Slice: 20.0000 - 200.0000
         Image width: 3.0000
            Exp time: 180.0000
       Rotation axis: Omega
               Omega: 0.0000
                 Chi: 54.0000
                 Phi: 90.0000
                 XTD: 127.4000
              2theta: 0.0000
scan:
    Number of images: 58
               Slice: 22.0000 - 197.0000
         Image width: 3.0000
            Exp time: 180.0000
       Rotation axis: Omega
               Omega: 0.0000
                 Chi: 54.0000
                 Phi: 0.0000
                 XTD: 127.4000
              2theta: 0.0000
scan:
    Number of images: 56
               Slice: 22.0000 - 192.0000
         Image width: 3.0000
            Exp time: 180.0000
       Rotation axis: Omega
               Omega: 0.0000
                 Chi: 54.0000
                 Phi: 270.0000
                 XTD: 127.4000
              2theta: 0.0000
scan:
    Number of images: 55
               Slice: 20.0000 - 185.0000
         Image width: 3.0000
            Exp time: 180.0000
       Rotation axis: Omega
               Omega: 0.0000
                 Chi: 54.0000
                 Phi: 180.0000
                 XTD: 127.4000
              2theta: 0.0000
;
_diffrn_measurement_device
;
Crystal Goniometer
;
_diffrn_measurement_device_type
;
Rigaku RAXIS conversion
;
_diffrn_measurement_method 'profile data from \w-scans'
_diffrn_measurement_specimen_support Loop
_diffrn_orient_matrix_type FS_PROCESS
_diffrn_orient_matrix_UB_11 0.050015
_diffrn_orient_matrix_UB_12 0.033745
_diffrn_orient_matrix_UB_13 -0.010943
_diffrn_orient_matrix_UB_21 0.039255
_diffrn_orient_matrix_UB_22 0.001159
_diffrn_orient_matrix_UB_23 0.044125
_diffrn_orient_matrix_UB_31 0.026307
_diffrn_orient_matrix_UB_32 -0.053595
_diffrn_orient_matrix_UB_33 -0.020828
_diffrn_radiation_monochromator 'Rigaku VariMax-HF Confocal Optical System'
_diffrn_radiation_type CuK\a
_diffrn_radiation_wavelength 1.54187
_diffrn_reflns_av_R_equivalents 0.0845
_diffrn_reflns_av_unetI/netI 0.1143
_diffrn_reflns_limit_h_max 17
_diffrn_reflns_limit_h_min -17
_diffrn_reflns_limit_k_max 18
_diffrn_reflns_limit_k_min -12
_diffrn_reflns_limit_l_max 18
_diffrn_reflns_limit_l_min -24
_diffrn_reflns_number 38975
_diffrn_reflns_theta_full 65.08
_diffrn_reflns_theta_max 65.08
_diffrn_reflns_theta_min 6.53
_diffrn_source 'Rigaku MM007 rotating anode'
_diffrn_source_current 20.0
_diffrn_source_power 0.8
_diffrn_source_voltage 40.0
_exptl_absorpt_coefficient_mu 3.317
_exptl_absorpt_correction_T_max 1.000
_exptl_absorpt_correction_T_min 0.554
_exptl_absorpt_correction_type multi-scan
_exptl_absorpt_process_details '(ABSCOR; Higashi, 1995)'
_exptl_crystal_colour purple
_exptl_crystal_density_diffrn 1.374
_exptl_crystal_description Block
_exptl_crystal_F_000 2052
_exptl_crystal_size_max 0.2
_exptl_crystal_size_mid 0.2
_exptl_crystal_size_min 0.2
_platon_squeeze_details
;
C4H10O molecules disordered over several sites and orientations were
found in the unit cell.
The contributions from these were removed using Platon / SQUEEZE.
58 electrons / cell were removed (1.38 C4H10O = 58e-)
and 489.1 A3 was left by the void.
;
_refine_diff_density_max 0.715
_refine_diff_density_min -0.700
_refine_diff_density_rms 0.078
_refine_ls_extinction_method none
_refine_ls_goodness_of_fit_ref 1.088
_refine_ls_hydrogen_treatment constr
_refine_ls_matrix_type full
_refine_ls_number_parameters 1208
_refine_ls_number_reflns 15495
_refine_ls_number_restraints 96
_refine_ls_restrained_S_all 1.087
_refine_ls_R_factor_all 0.0955
_refine_ls_R_factor_gt 0.0727
_refine_ls_shift/su_max 0.001
_refine_ls_shift/su_mean 0.000
_refine_ls_structure_factor_coef Fsqd
_refine_ls_weighting_details 'calc w=1/[\s^2^(Fo^2^)+(0.1000P)^2^+0.0000P] where P=(Fo^2^+2Fc^2^)/3'
_refine_ls_weighting_scheme calc
_refine_ls_wR_factor_gt 0.1879
_refine_ls_wR_factor_ref 0.2111
_reflns_number_gt 10394
_reflns_number_total 15495
_reflns_threshold_expression >2sigma(I)
_cod_data_source_file ic300853f_si_002_2.cif
_cod_data_source_block rjd314a
_cod_original_cell_volume 4816.6(17)
_cod_original_formula_sum 'C92 H73 Cl2 Fe1 N13 O20 P6 '
_cod_database_code 4329877

loop_
_space_group_symop_id
_space_group_symop_operation_xyz
1 'x, y, z'
2 '-x, -y, -z'

loop_
_atom_site_label
_atom_site_type_symbol
_atom_site_fract_x
_atom_site_fract_y
_atom_site_fract_z
_atom_site_U_iso_or_equiv
_atom_site_adp_type
_atom_site_occupancy
_atom_site_symmetry_multiplicity
_atom_site_calc_flag
_atom_site_refinement_flags
Fe1 Fe 0.90871(4) 0.35415(4) 0.17645(3) 0.0378(2) Uani 1 1 d .
P1B P 1.03018(8) 0.29159(8) -0.12109(5) 0.0422(3) Uani 1 1 d .
P1A P 0.65135(8) 0.23480(8) 0.39606(5) 0.0428(3) Uani 1 1 d .
P2A P 0.58064(8) 0.32135(9) 0.50340(5) 0.0472(3) Uani 1 1 d .
P3B P 0.86507(9) 0.19745(9) -0.14160(6) 0.0490(3) Uani 1 1 d .
P3A P 0.50791(8) 0.33646(9) 0.37545(5) 0.0479(3) Uani 1 1 d .
P2B P 1.02808(9) 0.13752(8) -0.08874(5) 0.0449(3) Uani 1 1 d .
Cl2 Cl 0.38841(10) 0.36448(11) 0.06811(7) 0.0740(4) Uani 1 1 d .
O1B O 1.05643(18) 0.37999(17) -0.06412(12) 0.0380(7) Uani 1 1 d .
N2A N 0.9407(2) 0.4611(2) 0.24477(15) 0.0376(9) Uani 1 1 d .
N1B N 0.9609(2) 0.3766(2) 0.10650(15) 0.0364(8) Uani 1 1 d .
O1A O 0.75454(19) 0.26913(19) 0.39760(13) 0.0451(8) Uani 1 1 d .
N2B N 0.8029(2) 0.4026(2) 0.13069(15) 0.0399(9) Uani 1 1 d .
N3B N 1.0329(2) 0.3148(2) 0.20146(15) 0.0399(9) Uani 1 1 d .
N3A N 0.8586(2) 0.2377(2) 0.12937(15) 0.0380(9) Uani 1 1 d .
O2A O 0.6477(2) 0.1372(2) 0.36161(13) 0.0492(8) Uani 1 1 d .
O3B O 1.0382(2) 0.13624(19) -0.01259(13) 0.0470(8) Uani 1 1 d .
O4B O 1.0785(2) 0.05464(18) -0.11458(12) 0.0492(8) Uani 1 1 d .
C10B C 1.0470(3) 0.3523(3) 0.10173(18) 0.0319(9) Uani 1 1 d .
N1A N 0.8550(2) 0.3274(2) 0.24411(16) 0.0410(9) Uani 1 1 d .
C5B C 0.8163(3) 0.4259(3) 0.07531(19) 0.0367(10) Uani 1 1 d .
O6A O 0.4056(2) 0.2975(2) 0.34273(14) 0.0523(8) Uani 1 1 d .
O5A O 0.4985(2) 0.4137(2) 0.34206(14) 0.0537(9) Uani 1 1 d .
O2B O 1.0717(2) 0.3168(2) -0.17749(14) 0.0559(9) Uani 1 1 d .
N4B N 0.9218(3) 0.2800(2) -0.14318(15) 0.0457(10) Uani 1 1 d .
C8B C 1.0256(3) 0.3821(3) -0.00496(19) 0.0355(10) Uani 1 1 d .
N4A N 0.5810(2) 0.2731(2) 0.34759(16) 0.0458(10) Uani 1 1 d .
O4A O 0.5109(2) 0.2853(2) 0.53948(13) 0.0572(9) Uani 1 1 d .
O3A O 0.6424(2) 0.3876(2) 0.56586(13) 0.0520(8) Uani 1 1 d .
C6B C 0.9074(3) 0.4062(3) 0.05882(19) 0.0363(10) Uani 1 1 d .
O6B O 0.7965(2) 0.1642(2) -0.21184(14) 0.0548(9) Uani 1 1 d .
C7A C 0.8254(3) 0.3666(3) 0.3547(2) 0.0428(11) Uani 1 1 d .
H7A H 0.8286 0.4075 0.3961 0.051 Uiso 1 1 calc R
N5B N 1.0827(2) 0.2177(2) -0.09669(15) 0.0412(9) Uani 1 1 d .
C6A C 0.8615(3) 0.3867(3) 0.30308(18) 0.0383(11) Uani 1 1 d .
C11A C 0.8152(3) 0.1964(3) 0.1655(2) 0.0425(11) Uani 1 1 d .
N6B N 0.9205(3) 0.1251(2) -0.12018(17) 0.0472(10) Uani 1 1 d .
O5B O 0.7949(2) 0.2165(2) -0.09228(14) 0.0559(9) Uani 1 1 d .
N5A N 0.6424(2) 0.2501(2) 0.47109(15) 0.0439(9) Uani 1 1 d .
C16A C 0.6908(4) 0.0777(3) 0.3945(2) 0.0516(13) Uani 1 1 d U
C12B C 1.1817(3) 0.2992(3) 0.16929(18) 0.0410(11) Uani 1 1 d .
H12 H 1.2207 0.3052 0.1393 0.049 Uiso 1 1 calc R
C9B C 1.0805(3) 0.3565(3) 0.04464(19) 0.0378(10) Uani 1 1 d .
H9B H 1.1414 0.3415 0.0407 0.045 Uiso 1 1 calc R
C3A C 0.9756(3) 0.6066(3) 0.3495(2) 0.0487(12) Uani 1 1 d .
H3A H 0.9877 0.6567 0.3851 0.058 Uiso 1 1 calc R
N6A N 0.5209(3) 0.3671(2) 0.45368(16) 0.0498(10) Uani 1 1 d .
C7B C 0.9377(3) 0.4097(3) 0.00061(18) 0.0367(10) Uani 1 1 d .
H7B H 0.9005 0.4299 -0.0336 0.044 Uiso 1 1 calc R
C9A C 0.7791(3) 0.2261(3) 0.2837(2) 0.0432(11) Uani 1 1 d .
H9A H 0.7516 0.1708 0.2770 0.052 Uiso 1 1 calc R
C15B C 1.0672(3) 0.2843(3) 0.25422(19) 0.0444(11) Uani 1 1 d .
H15 H 1.0277 0.2785 0.2839 0.053 Uiso 1 1 calc R
C13B C 1.2150(3) 0.2694(3) 0.2244(2) 0.0458(11) Uani 1 1 d .
H13 H 1.2772 0.2545 0.2328 0.055 Uiso 1 1 calc R
C8A C 0.7855(3) 0.2871(3) 0.3446(2) 0.0429(11) Uani 1 1 d .
C5A C 0.9097(3) 0.4655(3) 0.30312(18) 0.0386(11) Uani 1 1 d .
C11B C 1.0904(3) 0.3206(3) 0.15789(18) 0.0365(10) Uani 1 1 d .
C1B C 0.7191(3) 0.4155(3) 0.1484(2) 0.0465(12) Uani 1 1 d .
H1B H 0.7076 0.3977 0.1861 0.056 Uiso 1 1 calc R
C14B C 1.1567(3) 0.2611(3) 0.2676(2) 0.0445(11) Uani 1 1 d .
H14 H 1.1781 0.2398 0.3055 0.053 Uiso 1 1 calc R
C1A C 0.9894(3) 0.5295(3) 0.24108(19) 0.0400(11) Uani 1 1 d .
H1A H 1.0119 0.5274 0.2013 0.048 Uiso 1 1 calc R
C2A C 1.0083(3) 0.6021(3) 0.2918(2) 0.0464(12) Uani 1 1 d .
H2A H 1.0436 0.6487 0.2871 0.056 Uiso 1 1 calc R
C4A C 0.9251(3) 0.5379(3) 0.3553(2) 0.0453(12) Uani 1 1 d .
H4A H 0.9013 0.5403 0.3946 0.054 Uiso 1 1 calc R
C10A C 0.8141(3) 0.2494(3) 0.2342(2) 0.0431(11) Uani 1 1 d .
C15A C 0.8616(3) 0.1961(3) 0.0660(2) 0.0447(12) Uani 1 1 d .
H15A H 0.8920 0.2235 0.0401 0.054 Uiso 1 1 calc R
C4B C 0.7513(3) 0.4657(3) 0.0393(2) 0.0441(11) Uani 1 1 d .
H4B H 0.7638 0.4834 0.0018 0.053 Uiso 1 1 calc R
C14A C 0.8219(3) 0.1147(3) 0.0374(2) 0.0483(12) Uani 1 1 d .
H14A H 0.8260 0.0863 -0.0071 0.058 Uiso 1 1 calc R
C3B C 0.6662(3) 0.4793(3) 0.0597(2) 0.0540(13) Uani 1 1 d .
H3B H 0.6197 0.5062 0.0361 0.065 Uiso 1 1 calc R
C27A C 0.7953(3) 0.3985(3) 0.5395(2) 0.0505(12) Uani 1 1 d .
H27 H 0.7970 0.3387 0.5285 0.061 Uiso 1 1 calc R
C29B C 1.0097(4) -0.0817(3) -0.2849(2) 0.0604(14) Uani 1 1 d .
H29 H 0.9677 -0.1287 -0.3088 0.072 Uiso 1 1 calc R
C37A C 0.7006(3) 0.5992(3) 0.3530(3) 0.0589(14) Uani 1 1 d .
H37 H 0.7462 0.6420 0.3549 0.071 Uiso 1 1 calc R
C22B C 1.1207(4) 0.1206(3) 0.0286(2) 0.0464(12) Uani 1 1 d .
C21A C 0.7816(4) 0.0901(3) 0.4282(2) 0.0549(13) Uani 1 1 d U
H21 H 0.8169 0.1412 0.4328 0.066 Uiso 1 1 calc R
C22A C 0.7191(4) 0.4372(4) 0.5594(2) 0.0517(13) Uani 1 1 d .
C26B C 1.1088(4) 0.0752(3) 0.0742(2) 0.0519(13) Uani 1 1 d .
H26 H 1.0486 0.0553 0.0758 0.062 Uiso 1 1 calc R
C34A C 0.5695(3) 0.4743(3) 0.3472(2) 0.0467(12) Uani 1 1 d .
C20A C 0.8209(4) 0.0256(4) 0.4556(2) 0.0638(14) Uani 1 1 d U
H20 H 0.8833 0.0337 0.4791 0.077 Uiso 1 1 calc R
C13A C 0.7769(3) 0.0761(3) 0.0741(2) 0.0522(13) Uani 1 1 d .
H13A H 0.7474 0.0212 0.0546 0.063 Uiso 1 1 calc R
C40A C 0.3711(3) 0.2234(4) 0.3571(2) 0.0528(13) Uani 1 1 d .
C38A C 0.6816(4) 0.5857(4) 0.4113(3) 0.0654(15) Uani 1 1 d .
H38 H 0.7145 0.6186 0.4534 0.078 Uiso 1 1 calc R
C16B C 1.1571(4) 0.2932(3) -0.1942(2) 0.0540(13) Uani 1 1 d U
C2B C 0.6512(3) 0.4530(3) 0.1145(2) 0.0502(13) Uani 1 1 d .
H2B H 0.5938 0.4610 0.1285 0.060 Uiso 1 1 calc R
C28B C 1.0120(4) -0.0467(3) -0.2171(2) 0.0519(13) Uani 1 1 d .
H28 H 0.9716 -0.0688 -0.1942 0.062 Uiso 1 1 calc R
C36A C 0.6540(4) 0.5510(3) 0.2922(3) 0.0661(16) Uani 1 1 d .
H36 H 0.6674 0.5607 0.2521 0.079 Uiso 1 1 calc R
C33A C 0.5242(3) 0.2743(4) 0.6516(2) 0.0597(14) Uani 1 1 d .
H33 H 0.5051 0.3302 0.6642 0.072 Uiso 1 1 calc R
C23B C 1.2056(4) 0.1525(3) 0.0253(2) 0.0528(13) Uani 1 1 d .
H23 H 1.2120 0.1846 -0.0058 0.063 Uiso 1 1 calc R
C17A C 0.6382(4) 0.0044(4) 0.3885(3) 0.0741(16) Uani 1 1 d U
H17 H 0.5753 -0.0023 0.3662 0.089 Uiso 1 1 calc R
C28A C 0.5344(3) 0.2380(3) 0.5872(2) 0.0506(13) Uani 1 1 d .
C23A C 0.7166(4) 0.5253(4) 0.5771(2) 0.0603(14) Uani 1 1 d .
H23A H 0.6639 0.5512 0.5906 0.072 Uiso 1 1 calc R
O13 O 0.4394(2) 0.4198(3) 0.0443(2) 0.1059(16) Uani 1 1 d .
C27B C 1.0747(4) 0.0211(3) -0.1842(2) 0.0487(12) Uani 1 1 d .
C38B C 0.6554(4) 0.2542(4) -0.0575(2) 0.0676(16) Uani 1 1 d .
H38A H 0.6639 0.2130 -0.0323 0.081 Uiso 1 1 calc R
C33B C 0.7186(3) 0.2673(3) -0.0957(2) 0.0549(13) Uani 1 1 d .
C19A C 0.7709(5) -0.0490(4) 0.4492(3) 0.0781(18) Uani 1 1 d U
H19 H 0.7986 -0.0924 0.4674 0.094 Uiso 1 1 calc R
C30B C 1.0684(4) -0.0481(3) -0.3173(2) 0.0606(15) Uani 1 1 d .
H30 H 1.0663 -0.0717 -0.3637 0.073 Uiso 1 1 calc R
C29A C 0.5600(3) 0.1574(4) 0.5674(3) 0.0610(14) Uani 1 1 d .
H29A H 0.5652 0.1341 0.5222 0.073 Uiso 1 1 calc R
C39A C 0.6141(4) 0.5238(4) 0.4088(2) 0.0639(15) Uani 1 1 d .
H39 H 0.5988 0.5157 0.4489 0.077 Uiso 1 1 calc R
C31B C 1.1294(4) 0.0187(3) -0.2830(2) 0.0595(14) Uani 1 1 d .
H31 H 1.1704 0.0403 -0.3057 0.071 Uiso 1 1 calc R
C24A C 0.7932(4) 0.5739(4) 0.5745(2) 0.0657(15) Uani 1 1 d .
H24 H 0.7935 0.6339 0.5875 0.079 Uiso 1 1 calc R
C35B C 0.6341(4) 0.3781(4) -0.1275(2) 0.0636(14) Uani 1 1 d .
H35 H 0.6273 0.4209 -0.1512 0.076 Uiso 1 1 calc R
C26A C 0.8689(4) 0.4498(4) 0.5362(2) 0.0563(13) Uani 1 1 d .
H26A H 0.9214 0.4245 0.5217 0.068 Uiso 1 1 calc R
C42B C 0.8715(5) 0.1815(4) -0.3892(2) 0.0732(17) Uani 1 1 d .
H42 H 0.8883 0.1863 -0.4296 0.088 Uiso 1 1 calc R
C12A C 0.7741(3) 0.1164(3) 0.1392(2) 0.0451(11) Uani 1 1 d .
H12A H 0.7442 0.0892 0.1655 0.054 Uiso 1 1 calc R
C36B C 0.5693(4) 0.3656(4) -0.0919(3) 0.0690(16) Uani 1 1 d .
H36A H 0.5177 0.3994 -0.0908 0.083 Uiso 1 1 calc R
C25B C 1.1836(4) 0.0591(3) 0.1169(2) 0.0590(14) Uani 1 1 d .
H25 H 1.1762 0.0271 0.1478 0.071 Uiso 1 1 calc R
C34B C 0.7103(4) 0.3288(3) -0.1297(2) 0.0611(14) Uani 1 1 d .
H34 H 0.7555 0.3379 -0.1544 0.073 Uiso 1 1 calc R
C40B C 0.7870(4) 0.2272(4) -0.3024(3) 0.0682(16) Uani 1 1 d .
H40 H 0.7450 0.2645 -0.2833 0.082 Uiso 1 1 calc R
C45A C 0.3684(4) 0.1471(4) 0.3118(3) 0.0641(15) Uani 1 1 d .
H45 H 0.3974 0.1412 0.2743 0.077 Uiso 1 1 calc R
C44A C 0.3217(4) 0.0779(4) 0.3221(3) 0.0839(19) Uani 1 1 d .
H44 H 0.3150 0.0246 0.2901 0.101 Uiso 1 1 calc R
C32A C 0.5433(4) 0.2250(5) 0.6979(2) 0.0721(18) Uani 1 1 d .
H32 H 0.5386 0.2486 0.7431 0.086 Uiso 1 1 calc R
C32B C 1.1328(3) 0.0557(3) -0.2159(2) 0.0551(13) Uani 1 1 d .
H32A H 1.1740 0.1035 -0.1925 0.066 Uiso 1 1 calc R
C44B C 0.8847(4) 0.1151(4) -0.2972(2) 0.0801(19) Uani 1 1 d .
H44A H 0.9096 0.0734 -0.2757 0.096 Uiso 1 1 calc R
C41A C 0.3351(3) 0.2336(4) 0.4141(3) 0.0659(15) Uani 1 1 d .
H41 H 0.3405 0.2869 0.4459 0.079 Uiso 1 1 calc R
C35A C 0.5870(4) 0.4879(3) 0.2889(2) 0.0596(14) Uani 1 1 d .
H35A H 0.5541 0.4549 0.2468 0.072 Uiso 1 1 calc R
C43B C 0.9089(5) 0.1228(4) -0.3567(3) 0.093(2) Uani 1 1 d .
H43 H 0.9523 0.0867 -0.3751 0.112 Uiso 1 1 calc R
C39B C 0.8238(3) 0.1697(3) -0.2707(2) 0.0524(13) Uani 1 1 d .
C31A C 0.5687(4) 0.1428(5) 0.6793(3) 0.0799(19) Uani 1 1 d .
H31A H 0.5792 0.1099 0.7111 0.096 Uiso 1 1 calc R
C106 C 1.2819(4) 0.1362(3) 0.0690(2) 0.0596(14) Uani 1 1 d .
H10 H 1.3421 0.1567 0.0679 0.072 Uiso 1 1 calc R
C24B C 1.2702(4) 0.0896(3) 0.1147(2) 0.0669(15) Uani 1 1 d .
H24A H 1.3226 0.0788 0.1447 0.080 Uiso 1 1 calc R
C30A C 0.5786(4) 0.1090(4) 0.6145(3) 0.0805(18) Uani 1 1 d .
H30A H 0.5979 0.0532 0.6016 0.097 Uiso 1 1 calc R
C42A C 0.2910(4) 0.1637(5) 0.4236(4) 0.084(2) Uani 1 1 d .
H42A H 0.2642 0.1695 0.4621 0.101 Uiso 1 1 calc R
C19B C 1.3203(7) 0.2554(7) -0.2254(7) 0.152(4) Uani 1 1 d U
H19A H 1.3792 0.2432 -0.2358 0.183 Uiso 1 1 calc R
C41B C 0.8090(4) 0.2329(4) -0.3615(3) 0.0686(16) Uani 1 1 d .
H41A H 0.7807 0.2728 -0.3837 0.082 Uiso 1 1 calc R
C21B C 1.1550(5) 0.2533(4) -0.2591(3) 0.0837(18) Uani 1 1 d U
H21A H 1.0982 0.2412 -0.2906 0.100 Uiso 1 1 calc R
C37B C 0.5793(4) 0.3030(4) -0.0569(3) 0.0751(17) Uani 1 1 d .
H37A H 0.5337 0.2936 -0.0325 0.090 Uiso 1 1 calc R
C18A C 0.6781(5) -0.0598(4) 0.4153(3) 0.0874(19) Uani 1 1 d U
H18 H 0.6426 -0.1108 0.4107 0.105 Uiso 1 1 calc R
O11 O 0.4043(4) 0.3867(4) 0.1356(2) 0.169(3) Uani 1 1 d .
O14 O 0.4188(5) 0.2849(3) 0.0430(4) 0.177(3) Uani 1 1 d .
C20B C 1.2390(8) 0.2300(5) -0.2792(5) 0.132(3) Uani 1 1 d U
H20A H 1.2423 0.2006 -0.3236 0.159 Uiso 1 1 calc R
C43A C 0.2848(5) 0.0876(5) 0.3799(4) 0.093(2) Uani 1 1 d .
H43A H 0.2554 0.0403 0.3883 0.112 Uiso 1 1 calc R
N7 N 1.1769(4) 0.5229(4) 0.1751(4) 0.103(2) Uani 1 1 d .
C17B C 1.2353(4) 0.3133(4) -0.1463(4) 0.0889(19) Uani 1 1 d U
H17A H 1.2317 0.3406 -0.1015 0.107 Uiso 1 1 calc R
O12 O 0.2942(3) 0.3675(4) 0.0448(3) 0.159(2) Uani 1 1 d .
C25A C 0.8677(4) 0.5366(4) 0.5537(2) 0.0698(16) Uani 1 1 d .
H25A H 0.9191 0.5706 0.5511 0.084 Uiso 1 1 calc R
C45 C 1.2391(6) 0.5113(5) 0.2150(4) 0.085(2) Uani 1 1 d .
C46 C 1.3185(6) 0.4958(5) 0.2611(3) 0.104(2) Uani 1 1 d .
H46A H 1.3646 0.4694 0.2361 0.156 Uiso 1 1 calc R
H46B H 1.2994 0.4579 0.2865 0.156 Uiso 1 1 calc R
H46C H 1.3453 0.5495 0.2920 0.156 Uiso 1 1 calc R
Cl1 Cl 0.04939(9) 0.24195(10) 0.47026(6) 0.0606(4) Uani 1 1 d .
O10 O 0.0597(3) 0.2541(2) 0.40697(16) 0.0933(14) Uani 1 1 d .
O9 O 0.1208(3) 0.2900(3) 0.52164(17) 0.0966(14) Uani 1 1 d .
O7 O -0.0380(3) 0.2650(3) 0.48435(19) 0.1092(16) Uani 1 1 d .
O8 O 0.0547(3) 0.1526(3) 0.4682(2) 0.1049(15) Uani 1 1 d .
C18B C 1.3163(6) 0.2950(6) -0.1619(6) 0.145(3) Uani 1 1 d U
H18A H 1.3713 0.3096 -0.1287 0.174 Uiso 1 1 calc R

loop_
_atom_site_aniso_label
_atom_site_aniso_U_11
_atom_site_aniso_U_22
_atom_site_aniso_U_33
_atom_site_aniso_U_23
_atom_site_aniso_U_13
_atom_site_aniso_U_12
Fe1 0.0405(4) 0.0404(5) 0.0319(3) -0.0003(3) 0.0189(3) -0.0031(3)
P1B 0.0534(8) 0.0427(9) 0.0326(6) 0.0036(5) 0.0212(5) 0.0064(6)
P1A 0.0453(7) 0.0469(9) 0.0369(6) 0.0036(6) 0.0199(5) -0.0057(6)
P2A 0.0476(7) 0.0580(10) 0.0386(6) 0.0084(6) 0.0204(5) 0.0023(6)
P3B 0.0560(8) 0.0470(10) 0.0420(6) 0.0041(6) 0.0143(6) -0.0004(7)
P3A 0.0457(7) 0.0601(10) 0.0400(6) 0.0116(6) 0.0160(5) -0.0030(6)
P2B 0.0605(8) 0.0389(9) 0.0338(6) 0.0007(5) 0.0172(5) 0.0018(6)
Cl2 0.0599(9) 0.0852(13) 0.0789(9) 0.0105(8) 0.0339(7) -0.0050(8)
O1B 0.0466(17) 0.0347(19) 0.0381(14) 0.0070(13) 0.0245(13) 0.0040(14)
N2A 0.039(2) 0.042(3) 0.0325(17) 0.0047(17) 0.0149(15) -0.0030(17)
N1B 0.039(2) 0.030(2) 0.0377(18) -0.0002(16) 0.0142(15) -0.0032(17)
O1A 0.0444(18) 0.053(2) 0.0385(15) 0.0069(15) 0.0180(13) -0.0052(15)
N2B 0.043(2) 0.038(2) 0.0379(18) -0.0020(16) 0.0228(16) 0.0004(17)
N3B 0.045(2) 0.040(3) 0.0333(17) 0.0015(16) 0.0160(15) -0.0060(18)
N3A 0.044(2) 0.036(2) 0.0329(17) -0.0005(16) 0.0176(15) -0.0006(17)
O2A 0.053(2) 0.047(2) 0.0441(16) -0.0008(15) 0.0177(14) -0.0063(16)
O3B 0.061(2) 0.046(2) 0.0349(15) 0.0024(14) 0.0224(14) 0.0046(16)
O4B 0.077(2) 0.038(2) 0.0322(15) 0.0005(14) 0.0203(15) 0.0092(17)
C10B 0.029(2) 0.026(3) 0.039(2) -0.0011(18) 0.0158(17) -0.0024(18)
N1A 0.047(2) 0.038(3) 0.0369(18) 0.0000(17) 0.0183(16) -0.0036(19)
C5B 0.041(2) 0.031(3) 0.036(2) -0.0017(19) 0.0153(19) -0.004(2)
O6A 0.0428(18) 0.067(3) 0.0481(17) 0.0189(17) 0.0077(14) -0.0096(17)
O5A 0.0487(19) 0.061(3) 0.0506(17) 0.0118(17) 0.0132(15) -0.0060(17)
O2B 0.070(2) 0.066(2) 0.0437(16) 0.0176(16) 0.0355(16) 0.0276(19)
N4B 0.055(2) 0.046(3) 0.0342(18) 0.0030(18) 0.0143(17) 0.005(2)
C8B 0.043(3) 0.029(3) 0.036(2) 0.0012(19) 0.0207(19) -0.004(2)
N4A 0.052(2) 0.049(3) 0.0372(18) 0.0038(17) 0.0195(17) -0.0020(19)
O4A 0.0505(19) 0.087(3) 0.0425(16) 0.0201(17) 0.0248(15) 0.0086(18)
O3A 0.063(2) 0.058(2) 0.0340(15) 0.0043(15) 0.0158(15) 0.0009(18)
C6B 0.042(2) 0.028(3) 0.037(2) 0.0010(19) 0.0144(19) -0.004(2)
O6B 0.061(2) 0.053(2) 0.0430(17) 0.0010(16) 0.0080(15) -0.0096(17)
C7A 0.046(3) 0.044(3) 0.037(2) 0.000(2) 0.019(2) -0.003(2)
N5B 0.050(2) 0.040(3) 0.0317(17) 0.0001(16) 0.0146(16) 0.0061(18)
C6A 0.045(3) 0.035(3) 0.032(2) -0.004(2) 0.0188(18) -0.003(2)
C11A 0.050(3) 0.041(3) 0.038(2) 0.006(2) 0.019(2) 0.001(2)
N6B 0.053(2) 0.040(3) 0.046(2) 0.0055(19) 0.0104(18) -0.003(2)
O5B 0.060(2) 0.064(3) 0.0486(17) 0.0135(17) 0.0231(16) 0.0086(18)
N5A 0.043(2) 0.051(3) 0.0379(19) 0.0048(18) 0.0186(16) -0.0050(19)
C16A 0.067(3) 0.046(3) 0.047(3) 0.009(2) 0.028(2) -0.006(3)
C12B 0.040(3) 0.046(3) 0.032(2) -0.005(2) 0.0151(18) -0.007(2)
C9B 0.040(2) 0.032(3) 0.041(2) 0.002(2) 0.0207(19) -0.007(2)
C3A 0.058(3) 0.051(4) 0.034(2) 0.003(2) 0.012(2) -0.001(3)
N6A 0.052(2) 0.059(3) 0.042(2) 0.0096(19) 0.0211(18) 0.011(2)
C7B 0.042(2) 0.034(3) 0.032(2) -0.0013(19) 0.0142(18) -0.004(2)
C9A 0.044(3) 0.044(3) 0.043(2) 0.005(2) 0.019(2) -0.003(2)
C15B 0.051(3) 0.049(3) 0.032(2) 0.001(2) 0.017(2) -0.007(2)
C13B 0.046(3) 0.042(3) 0.045(2) 0.000(2) 0.010(2) 0.000(2)
C8A 0.050(3) 0.046(3) 0.037(2) 0.008(2) 0.021(2) -0.002(2)
C5A 0.042(2) 0.042(3) 0.031(2) 0.000(2) 0.0169(18) 0.000(2)
C11B 0.046(3) 0.033(3) 0.0279(19) -0.0017(18) 0.0134(18) -0.005(2)
C1B 0.041(3) 0.052(3) 0.044(2) -0.002(2) 0.020(2) -0.006(2)
C14B 0.046(3) 0.049(3) 0.035(2) 0.004(2) 0.010(2) 0.004(2)
C1A 0.043(3) 0.040(3) 0.032(2) -0.005(2) 0.0139(19) -0.007(2)
C2A 0.056(3) 0.038(3) 0.043(2) 0.003(2) 0.015(2) -0.013(2)
C4A 0.055(3) 0.048(3) 0.034(2) 0.003(2) 0.023(2) 0.000(2)
C10A 0.047(3) 0.044(3) 0.038(2) 0.001(2) 0.020(2) -0.001(2)
C15A 0.044(3) 0.048(4) 0.039(2) -0.002(2) 0.018(2) 0.000(2)
C4B 0.045(3) 0.042(3) 0.042(2) -0.002(2) 0.020(2) -0.002(2)
C14A 0.055(3) 0.042(4) 0.041(2) -0.007(2) 0.017(2) 0.004(2)
C3B 0.043(3) 0.061(4) 0.052(3) -0.001(2) 0.015(2) -0.001(2)
C27A 0.059(3) 0.051(4) 0.036(2) 0.004(2) 0.007(2) -0.008(3)
C29B 0.087(4) 0.047(4) 0.046(3) -0.002(2) 0.029(3) 0.006(3)
C37A 0.057(3) 0.054(4) 0.067(3) 0.009(3) 0.025(3) 0.000(3)
C22B 0.066(3) 0.033(3) 0.039(2) -0.002(2) 0.019(2) 0.006(2)
C21A 0.074(3) 0.045(3) 0.041(2) -0.002(2) 0.019(2) -0.004(3)
C22A 0.064(3) 0.051(4) 0.035(2) 0.004(2) 0.008(2) -0.005(3)
C26B 0.075(4) 0.041(3) 0.036(2) 0.001(2) 0.013(2) -0.006(3)
C34A 0.038(3) 0.053(4) 0.051(3) 0.010(2) 0.020(2) 0.006(2)
C20A 0.090(4) 0.063(4) 0.043(3) 0.009(3) 0.029(3) 0.013(3)
C13A 0.061(3) 0.043(3) 0.047(3) -0.004(2) 0.019(2) -0.001(3)
C40A 0.050(3) 0.059(4) 0.054(3) 0.025(3) 0.008(2) -0.004(3)
C38A 0.069(4) 0.065(4) 0.058(3) 0.010(3) 0.013(3) -0.014(3)
C16B 0.070(3) 0.035(3) 0.069(3) 0.016(3) 0.039(3) 0.002(3)
C2B 0.033(2) 0.066(4) 0.047(3) -0.001(2) 0.017(2) 0.003(2)
C28B 0.073(3) 0.042(4) 0.041(2) 0.002(2) 0.023(2) 0.004(3)
C36A 0.084(4) 0.059(4) 0.059(3) 0.002(3) 0.042(3) -0.007(3)
C33A 0.046(3) 0.090(4) 0.046(3) 0.015(3) 0.022(2) -0.007(3)
C23B 0.074(4) 0.042(4) 0.042(2) 0.004(2) 0.021(2) 0.000(3)
C17A 0.069(4) 0.064(4) 0.099(4) 0.024(3) 0.037(3) -0.006(3)
C28A 0.050(3) 0.058(4) 0.047(3) 0.012(3) 0.019(2) -0.005(3)
C23A 0.069(4) 0.054(4) 0.052(3) 0.003(3) 0.011(3) 0.011(3)
O13 0.044(2) 0.139(4) 0.159(4) 0.085(3) 0.017(2) -0.003(2)
C27B 0.070(3) 0.035(3) 0.038(2) -0.002(2) 0.020(2) 0.007(3)
C38B 0.066(4) 0.074(4) 0.066(3) 0.010(3) 0.032(3) -0.005(3)
C33B 0.053(3) 0.053(4) 0.050(3) -0.002(3) 0.011(2) -0.011(3)
C19A 0.103(4) 0.076(5) 0.075(4) 0.028(4) 0.053(4) 0.013(4)
C30B 0.086(4) 0.051(4) 0.043(3) -0.004(2) 0.031(3) 0.000(3)
C29A 0.062(3) 0.070(4) 0.056(3) 0.018(3) 0.024(3) -0.004(3)
C39A 0.071(4) 0.075(5) 0.045(3) 0.011(3) 0.015(3) -0.007(3)
C31B 0.081(4) 0.051(4) 0.050(3) 0.004(3) 0.033(3) 0.002(3)
C24A 0.070(4) 0.053(4) 0.064(3) 0.006(3) 0.001(3) -0.010(3)
C35B 0.063(4) 0.061(4) 0.064(3) 0.004(3) 0.019(3) 0.005(3)
C26A 0.061(3) 0.052(4) 0.052(3) 0.010(3) 0.006(2) -0.003(3)
C42B 0.101(5) 0.070(5) 0.035(3) 0.001(3) 0.001(3) -0.025(4)
C12A 0.054(3) 0.031(3) 0.051(3) 0.004(2) 0.020(2) 0.000(2)
C36B 0.054(3) 0.076(5) 0.069(3) 0.005(3) 0.013(3) -0.010(3)
C25B 0.086(4) 0.044(4) 0.040(3) 0.003(2) 0.008(3) -0.002(3)
C34B 0.059(3) 0.073(4) 0.054(3) 0.012(3) 0.023(3) 0.001(3)
C40B 0.062(3) 0.075(5) 0.069(3) 0.026(3) 0.007(3) -0.010(3)
C45A 0.069(4) 0.062(5) 0.063(3) 0.019(3) 0.013(3) 0.003(3)
C44A 0.090(5) 0.051(5) 0.102(5) 0.022(4) -0.004(4) -0.011(3)
C32A 0.051(3) 0.122(6) 0.045(3) 0.023(3) 0.015(2) -0.016(4)
C32B 0.063(3) 0.053(4) 0.045(3) -0.001(2) 0.019(2) -0.003(3)
C44B 0.118(5) 0.076(5) 0.041(3) 0.006(3) 0.012(3) 0.029(4)
C41A 0.063(3) 0.079(5) 0.066(3) 0.031(3) 0.021(3) 0.000(3)
C35A 0.074(4) 0.059(4) 0.043(3) 0.000(2) 0.024(2) -0.009(3)
C43B 0.132(6) 0.101(6) 0.046(3) 0.010(3) 0.030(3) 0.032(5)
C39B 0.057(3) 0.044(4) 0.049(3) 0.006(2) 0.001(2) -0.008(3)
C31A 0.072(4) 0.110(6) 0.078(4) 0.059(4) 0.019(3) -0.008(4)
C106 0.070(4) 0.053(4) 0.051(3) 0.007(3) 0.009(3) 0.000(3)
C24B 0.087(4) 0.049(4) 0.051(3) 0.003(3) -0.006(3) 0.008(3)
C30A 0.059(4) 0.092(5) 0.102(5) 0.044(4) 0.022(3) -0.004(3)
C42A 0.074(4) 0.097(6) 0.102(5) 0.050(5) 0.034(4) -0.003(4)
C19B 0.132(6) 0.117(8) 0.287(11) 0.113(8) 0.148(7) 0.051(6)
C41B 0.072(4) 0.061(4) 0.072(4) 0.029(3) 0.000(3) -0.020(3)
C21B 0.138(5) 0.069(4) 0.070(3) 0.025(3) 0.073(3) 0.029(4)
C37B 0.065(4) 0.077(5) 0.081(4) 0.001(3) 0.035(3) -0.005(3)
C18A 0.103(5) 0.062(4) 0.119(5) 0.034(4) 0.062(4) 0.004(4)
O11 0.196(6) 0.250(7) 0.078(3) 0.057(4) 0.042(4) 0.090(5)
O14 0.231(7) 0.082(4) 0.260(7) 0.022(4) 0.179(6) 0.018(4)
C20B 0.231(8) 0.077(6) 0.154(6) 0.059(5) 0.155(6) 0.063(6)
C43A 0.086(5) 0.091(6) 0.122(6) 0.067(5) 0.018(4) -0.012(4)
N7 0.078(4) 0.050(4) 0.189(7) 0.011(4) 0.069(4) -0.003(3)
C17B 0.065(4) 0.072(5) 0.128(5) 0.024(4) 0.021(3) -0.017(4)
O12 0.042(3) 0.239(7) 0.193(5) 0.044(5) 0.039(3) -0.039(3)
C25A 0.065(4) 0.079(5) 0.058(3) 0.010(3) 0.003(3) -0.003(3)
C45 0.085(5) 0.068(5) 0.111(6) 0.009(4) 0.064(5) -0.011(5)
C46 0.130(7) 0.113(6) 0.067(4) 0.019(4) 0.023(4) -0.030(5)
Cl1 0.0623(8) 0.0665(11) 0.0459(6) -0.0062(6) 0.0217(6) -0.0142(7)
O10 0.141(4) 0.083(3) 0.0471(19) -0.0147(19) 0.044(2) -0.049(3)
O9 0.097(3) 0.119(4) 0.053(2) -0.012(2) 0.015(2) -0.056(3)
O7 0.074(3) 0.165(5) 0.083(3) 0.006(3) 0.033(2) 0.036(3)
O8 0.146(4) 0.061(3) 0.090(3) 0.007(2) -0.004(3) -0.008(3)
C18B 0.071(4) 0.137(8) 0.248(9) 0.071(7) 0.058(6) -0.006(5)

loop_
_atom_type_symbol
_atom_type_description
_atom_type_scat_dispersion_real
_atom_type_scat_dispersion_imag
_atom_type_scat_source
C C 0.0181 0.0091 'International Tables Vol C Tables 4.2.6.8 and 6.1.1.4'
H H 0.0000 0.0000 'International Tables Vol C Tables 4.2.6.8 and 6.1.1.4'
N N 0.0311 0.0180 'International Tables Vol C Tables 4.2.6.8 and 6.1.1.4'
O O 0.0492 0.0322 'International Tables Vol C Tables 4.2.6.8 and 6.1.1.4'
P P 0.2955 0.4335 'International Tables Vol C Tables 4.2.6.8 and 6.1.1.4'
Cl Cl 0.3639 0.7018 'International Tables Vol C Tables 4.2.6.8 and 6.1.1.4'
Fe Fe -1.1336 3.1974 'International Tables Vol C Tables 4.2.6.8 and 6.1.1.4'

loop_
_geom_angle_atom_site_label_1
_geom_angle_atom_site_label_2
_geom_angle_atom_site_label_3
_geom_angle
N2A Fe1 N2B 90.84(14)
N2A Fe1 N3B 91.38(14)
N2A Fe1 N3A 162.14(12)
N1B Fe1 N2A 101.07(14)
N1B Fe1 N2B 81.00(14)
N1B Fe1 N3B 81.51(14)
N1B Fe1 N3A 96.79(13)
N2B Fe1 N3B 162.47(13)
N2B Fe1 N3A 91.79(14)
N3A Fe1 N3B 91.42(14)
N1A Fe1 N2A 81.19(15)
N1A Fe1 N1B 177.74(15)
N1A Fe1 N2B 99.03(14)
N1A Fe1 N3B 98.50(14)
N1A Fe1 N3A 80.95(15)
O2B P1B O1B 98.13(16)
O2B P1B N4B 109.05(17)
O2B P1B N5B 111.56(17)
N4B P1B O1B 108.08(17)
N4B P1B N5B 118.1(2)
N5B P1B O1B 110.00(17)
O2A P1A O1A 104.51(16)
N4A P1A O1A 109.46(17)
N4A P1A O2A 105.85(19)
N4A P1A N5A 119.42(19)
N5A P1A O1A 105.84(17)
N5A P1A O2A 110.82(18)
O4A P2A O3A 100.03(16)
O4A P2A N5A 111.67(19)
O4A P2A N6A 106.09(18)
N5A P2A O3A 110.08(18)
N6A P2A O3A 111.7(2)
N6A P2A N5A 116.05(18)
N4B P3B O6B 108.21(18)
N6B P3B N4B 117.8(2)
N6B P3B O6B 111.8(2)
N6B P3B O5B 103.61(18)
O5B P3B N4B 112.83(19)
O5B P3B O6B 101.36(17)
O6A P3A N4A 110.30(19)
O5A P3A O6A 94.34(17)
O5A P3A N4A 111.79(17)
N6A P3A O6A 110.91(18)
N6A P3A O5A 111.4(2)
N6A P3A N4A 116.01(19)
O3B P2B N5B 111.79(17)
O3B P2B N6B 106.54(17)
O4B P2B O3B 99.27(16)
O4B P2B N5B 109.92(17)
O4B P2B N6B 110.96(19)
N5B P2B N6B 116.90(19)
O11 Cl2 O13 110.6(4)
O11 Cl2 O14 112.1(4)
O11 Cl2 O12 107.8(4)
O14 Cl2 O13 104.4(3)
O12 Cl2 O13 110.4(3)
O12 Cl2 O14 111.5(4)
C8B O1B P1B 114.4(2)
C5A N2A Fe1 115.3(3)
C1A N2A Fe1 127.5(3)
C1A N2A C5A 117.2(4)
C10B N1B Fe1 118.2(3)
C6B N1B Fe1 118.9(3)
C6B N1B C10B 122.3(3)
C8A O1A P1A 125.5(3)
C5B N2B Fe1 115.1(3)
C5B N2B C1B 117.3(4)
C1B N2B Fe1 127.6(3)
C15B N3B Fe1 128.8(3)
C15B N3B C11B 117.4(4)
C11B N3B Fe1 113.7(3)
C11A N3A Fe1 115.3(3)
C15A N3A Fe1 127.1(3)
C15A N3A C11A 117.5(4)
C16A O2A P1A 123.2(3)
C22B O3B P2B 124.9(2)
C27B O4B P2B 120.4(3)
N1B C10B C9B 118.6(4)
N1B C10B C11B 112.6(3)
C9B C10B C11B 128.8(4)
C6A N1A Fe1 118.7(3)
C10A N1A Fe1 119.8(3)
C10A N1A C6A 121.4(3)
N2B C5B C6B 113.2(4)
N2B C5B C4B 122.9(4)
C4B C5B C6B 123.9(3)
C40A O6A P3A 120.7(3)
C34A O5A P3A 125.4(3)
C16B O2B P1B 125.2(3)
P1B N4B P3B 122.0(2)
O1B C8B C7B 118.5(3)
C9B C8B O1B 119.4(3)
C9B C8B C7B 122.0(3)
P1A N4A P3A 120.8(2)
C28A O4A P2A 125.4(3)
C22A O3A P2A 122.2(3)
N1B C6B C5B 111.4(3)
N1B C6B C7B 120.7(4)
C7B C6B C5B 127.8(4)
C39B O6B P3B 120.4(3)
C6A C7A H7A 120.6
C8A C7A H7A 120.6
C8A C7A C6A 118.9(4)
P1B N5B P2B 121.5(2)
N1A C6A C7A 119.4(4)
N1A C6A C5A 112.0(3)
C7A C6A C5A 128.6(4)
N3A C11A C10A 112.7(4)
N3A C11A C12A 122.4(4)
C12A C11A C10A 124.8(4)
P3B N6B P2B 122.2(2)
C33B O5B P3B 127.9(3)
P1A N5A P2A 121.0(2)
C21A C16A O2A 122.2(4)
C21A C16A C17A 121.4(5)
C17A C16A O2A 116.4(5)
C13B C12B H12 120.3
C13B C12B C11B 119.4(4)
C11B C12B H12 120.3
C10B C9B H9B 120.2
C8B C9B C10B 119.5(4)
C8B C9B H9B 120.2
C2A C3A H3A 120.3
C2A C3A C4A 119.4(4)
C4A C3A H3A 120.3
P3A N6A P2A 123.7(2)
C8B C7B H7B 121.6
C6B C7B C8B 116.7(4)
C6B C7B H7B 121.6
C8A C9A H9A 121.3
C10A C9A H9A 121.3
C10A C9A C8A 117.4(4)
N3B C15B H15 118.3
N3B C15B C14B 123.5(4)
C14B C15B H15 118.3
C12B C13B H13 120.3
C12B C13B C14B 119.4(4)
C14B C13B H13 120.3
O1A C8A C9A 121.6(4)
C7A C8A O1A 116.8(4)
C7A C8A C9A 121.5(4)
N2A C5A C6A 112.8(3)
N2A C5A C4A 121.8(4)
C4A C5A C6A 125.4(3)
N3B C11B C10B 113.6(4)
N3B C11B C12B 121.6(4)
C12B C11B C10B 124.8(3)
N2B C1B H1B 118.6
N2B C1B C2B 122.8(4)
C2B C1B H1B 118.6
C15B C14B C13B 118.6(4)
C15B C14B H14 120.7
C13B C14B H14 120.7
N2A C1A H1A 118.3
N2A C1A C2A 123.3(4)
C2A C1A H1A 118.3
C3A C2A H2A 120.4
C1A C2A C3A 119.1(4)
C1A C2A H2A 120.4
C3A C4A C5A 119.1(4)
C3A C4A H4A 120.5
C5A C4A H4A 120.5
N1A C10A C11A 111.1(4)
N1A C10A C9A 121.4(4)
C9A C10A C11A 127.4(4)
N3A C15A H15A 118.9
N3A C15A C14A 122.2(4)
C14A C15A H15A 118.9
C5B C4B H4B 120.9
C5B C4B C3B 118.1(4)
C3B C4B H4B 120.9
C15A C14A H14A 120.6
C13A C14A C15A 118.9(4)
C13A C14A H14A 120.6
C4B C3B H3B 120.5
C2B C3B C4B 119.0(5)
C2B C3B H3B 120.5
C22A C27A H27 121.1
C26A C27A H27 121.1
C26A C27A C22A 117.9(5)
C28B C29B H29 120.0
C30B C29B H29 120.0
C30B C29B C28B 120.0(5)
C38A C37A H37 119.9
C36A C37A H37 119.9
C36A C37A C38A 120.1(5)
C26B C22B O3B 115.6(4)
C23B C22B O3B 121.7(4)
C23B C22B C26B 122.6(5)
C16A C21A H21 120.7
C16A C21A C20A 118.6(5)
C20A C21A H21 120.7
C27A C22A O3A 120.3(5)
C27A C22A C23A 121.6(5)
C23A C22A O3A 118.0(5)
C22B C26B H26 120.2
C25B C26B C22B 119.7(5)
C25B C26B H26 120.2
C39A C34A O5A 121.1(4)
C35A C34A O5A 117.3(4)
C35A C34A C39A 121.3(5)
C21A C20A H20 119.3
C19A C20A C21A 121.4(6)
C19A C20A H20 119.3
C14A C13A H13A 119.9
C14A C13A C12A 120.2(5)
C12A C13A H13A 119.9
C45A C40A O6A 119.2(4)
C45A C40A C41A 122.9(5)
C41A C40A O6A 117.7(5)
C37A C38A H38 120.0
C37A C38A C39A 120.1(5)
C39A C38A H38 120.0
C21B C16B O2B 116.2(5)
C21B C16B C17B 124.3(6)
C17B C16B O2B 119.4(5)
C1B C2B C3B 119.8(4)
C1B C2B H2B 120.1
C3B C2B H2B 120.1
C29B C28B H28 121.0
C27B C28B C29B 118.0(4)
C27B C28B H28 121.0
C37A C36A H36 119.8
C37A C36A C35A 120.5(4)
C35A C36A H36 119.8
C28A C33A H33 121.5
C28A C33A C32A 117.0(6)
C32A C33A H33 121.5
C22B C23B H23 121.2
C22B C23B C106 117.6(5)
C106 C23B H23 121.2
C16A C17A H17 120.2
C16A C17A C18A 119.6(6)
C18A C17A H17 120.2
C33A C28A O4A 117.5(5)
C29A C28A O4A 119.6(4)
C29A C28A C33A 122.8(5)
C22A C23A H23A 120.8
C24A C23A C22A 118.3(5)
C24A C23A H23A 120.8
C28B C27B O4B 117.6(4)
C32B C27B O4B 119.8(4)
C32B C27B C28B 122.6(4)
C33B C38B H38A 120.8
C33B C38B C37B 118.3(5)
C37B C38B H38A 120.8
C38B C33B O5B 114.6(5)
C34B C33B O5B 123.3(4)
C34B C33B C38B 121.9(5)
C20A C19A H19 120.5
C20A C19A C18A 119.0(6)
C18A C19A H19 120.5
C29B C30B H30 119.9
C31B C30B C29B 120.2(4)
C31B C30B H30 119.9
C28A C29A H29A 120.4
C28A C29A C30A 119.3(5)
C30A C29A H29A 120.4
C34A C39A C38A 119.1(4)
C34A C39A H39 120.5
C38A C39A H39 120.5
C30B C31B H31 119.3
C30B C31B C32B 121.4(5)
C32B C31B H31 119.3
C23A C24A H24 119.7
C25A C24A C23A 120.6(6)
C25A C24A H24 119.7
C36B C35B H35 119.5
C36B C35B C34B 120.9(5)
C34B C35B H35 119.5
C27A C26A H26A 119.3
C25A C26A C27A 121.3(5)
C25A C26A H26A 119.3
C43B C42B H42 121.0
C41B C42B H42 121.0
C41B C42B C43B 118.0(5)
C11A C12A C13A 118.7(4)
C11A C12A H12A 120.6
C13A C12A H12A 120.6
C35B C36B H36A 120.2
C35B C36B C37B 119.6(6)
C37B C36B H36A 120.2
C26B C25B H25 120.3
C26B C25B C24B 119.4(5)
C24B C25B H25 120.3
C33B C34B C35B 118.8(5)
C33B C34B H34 120.6
C35B C34B H34 120.6
C39B C40B H40 119.4
C39B C40B C41B 121.1(6)
C41B C40B H40 119.4
C40A C45A H45 121.0
C40A C45A C44A 117.9(5)
C44A C45A H45 121.0
C45A C44A H44 120.3
C45A C44A C43A 119.4(6)
C43A C44A H44 120.3
C33A C32A H32 119.2
C31A C32A C33A 121.6(5)
C31A C32A H32 119.2
C27B C32B C31B 117.7(5)
C27B C32B H32A 121.1
C31B C32B H32A 121.1
C43B C44B H44A 121.0
C39B C44B H44A 121.0
C39B C44B C43B 118.0(5)
C40A C41A H41 121.1
C40A C41A C42A 117.7(6)
C42A C41A H41 121.1
C34A C35A C36A 118.8(5)
C34A C35A H35A 120.6
C36A C35A H35A 120.6
C42B C43B C44B 121.6(6)
C42B C43B H43 119.2
C44B C43B H43 119.2
C40B C39B O6B 119.0(5)
C40B C39B C44B 120.6(5)
C44B C39B O6B 120.4(4)
C32A C31A H31A 120.2
C30A C31A C32A 119.6(5)
C30A C31A H31A 120.2
C23B C106 H10 120.0
C23B C106 C24B 119.9(5)
C24B C106 H10 120.0
C25B C24B C106 120.7(5)
C25B C24B H24A 119.6
C106 C24B H24A 119.6
C29A C30A H30A 120.2
C31A C30A C29A 119.6(6)
C31A C30A H30A 120.2
C41A C42A H42A 119.2
C43A C42A C41A 121.7(6)
C43A C42A H42A 119.2
C20B C19B H19A 118.2
C18B C19B H19A 118.2
C18B C19B C20B 123.7(9)
C42B C41B H41A 119.7
C40B C41B C42B 120.6(5)
C40B C41B H41A 119.7
C16B C21B H21A 120.6
C16B C21B C20B 118.7(7)
C20B C21B H21A 120.6
C38B C37B C36B 120.4(5)
C38B C37B H37A 119.8
C36B C37B H37A 119.8
C17A C18A C19A 120.0(6)
C17A C18A H18 120.0
C19A C18A H18 120.0
C19B C20B H20A 123.1
C21B C20B C19B 113.8(7)
C21B C20B H20A 123.1
C44A C43A H43A 119.9
C42A C43A C44A 120.2(6)
C42A C43A H43A 119.9
C16B C17B H17A 119.9
C18B C17B C16B 120.1(8)
C18B C17B H17A 119.9
C24A C25A C26A 120.2(6)
C24A C25A H25A 119.9
C26A C25A H25A 119.9
N7 C45 C46 176.9(7)
C45 C46 H46A 109.5
C45 C46 H46B 109.5
C45 C46 H46C 109.5
H46A C46 H46B 109.5
H46A C46 H46C 109.5
H46B C46 H46C 109.5
O10 Cl1 O8 108.9(2)
O9 Cl1 O10 109.9(2)
O9 Cl1 O8 109.6(3)
O7 Cl1 O10 111.3(3)
O7 Cl1 O9 110.0(3)
O7 Cl1 O8 107.1(3)
C19B C18B H18A 120.4
C17B C18B C19B 119.3(10)
C17B C18B H18A 120.4

loop_
_geom_bond_atom_site_label_1
_geom_bond_atom_site_label_2
_geom_bond_distance
Fe1 N2A 1.954(4)
Fe1 N1B 1.890(3)
Fe1 N2B 1.962(4)
Fe1 N3B 1.974(4)
Fe1 N3A 1.972(4)
Fe1 N1A 1.887(3)
P1B O1B 1.620(3)
P1B O2B 1.567(3)
P1B N4B 1.575(4)
P1B N5B 1.584(4)
P1A O1A 1.606(3)
P1A O2A 1.575(3)
P1A N4A 1.565(4)
P1A N5A 1.567(3)
P2A O4A 1.572(3)
P2A O3A 1.594(3)
P2A N5A 1.590(4)
P2A N6A 1.578(4)
P3B N4B 1.585(4)
P3B O6B 1.589(3)
P3B N6B 1.559(4)
P3B O5B 1.582(3)
P3A O6A 1.588(3)
P3A O5A 1.585(3)
P3A N4A 1.599(4)
P3A N6A 1.570(3)
P2B O3B 1.585(3)
P2B O4B 1.584(3)
P2B N5B 1.585(4)
P2B N6B 1.591(4)
Cl2 O13 1.406(4)
Cl2 O11 1.349(5)
Cl2 O14 1.394(5)
Cl2 O12 1.392(5)
O1B C8B 1.396(4)
N2A C5A 1.374(4)
N2A C1A 1.344(5)
N1B C10B 1.352(5)
N1B C6B 1.348(5)
O1A C8A 1.373(4)
N2B C5B 1.358(5)
N2B C1B 1.362(5)
N3B C15B 1.344(5)
N3B C11B 1.380(4)
N3A C11A 1.366(5)
N3A C15A 1.347(5)
O2A C16A 1.420(5)
O3B C22B 1.423(5)
O4B C27B 1.420(5)
C10B C9B 1.398(5)
C10B C11B 1.449(5)
N1A C6A 1.358(5)
N1A C10A 1.351(5)
C5B C6B 1.472(5)
C5B C4B 1.381(6)
O6A C40A 1.425(5)
O5A C34A 1.398(5)
O2B C16B 1.407(5)
C8B C9B 1.353(5)
C8B C7B 1.397(5)
O4A C28A 1.409(5)
O3A C22A 1.428(5)
C6B C7B 1.394(5)
O6B C39B 1.393(5)
C7A H7A 0.9500
C7A C6A 1.398(5)
C7A C8A 1.367(6)
C6A C5A 1.459(6)
C11A C10A 1.493(5)
C11A C12A 1.367(6)
O5B C33B 1.412(6)
C16A C21A 1.380(6)
C16A C17A 1.381(7)
C12B H12 0.9500
C12B C13B 1.377(5)
C12B C11B 1.390(6)
C9B H9B 0.9500
C3A H3A 0.9500
C3A C2A 1.374(5)
C3A C4A 1.379(6)
C7B H7B 0.9500
C9A H9A 0.9500
C9A C8A 1.402(6)
C9A C10A 1.374(5)
C15B H15 0.9500
C15B C14B 1.379(6)
C13B H13 0.9500
C13B C14B 1.391(5)
C5A C4A 1.383(5)
C1B H1B 0.9500
C1B C2B 1.364(6)
C14B H14 0.9500
C1A H1A 0.9500
C1A C2A 1.369(6)
C2A H2A 0.9500
C4A H4A 0.9500
C15A H15A 0.9500
C15A C14A 1.385(6)
C4B H4B 0.9500
C4B C3B 1.408(6)
C14A H14A 0.9500
C14A C13A 1.360(6)
C3B H3B 0.9500
C3B C2B 1.375(6)
C27A H27 0.9500
C27A C22A 1.382(6)
C27A C26A 1.382(6)
C29B H29 0.9500
C29B C28B 1.392(6)
C29B C30B 1.381(6)
C37A H37 0.9500
C37A C38A 1.375(6)
C37A C36A 1.372(7)
C22B C26B 1.381(6)
C22B C23B 1.369(6)
C21A H21 0.9500
C21A C20A 1.404(6)
C22A C23A 1.397(7)
C26B H26 0.9500
C26B C25B 1.360(6)
C34A C39A 1.382(6)
C34A C35A 1.368(6)
C20A H20 0.9500
C20A C19A 1.378(7)
C13A H13A 0.9500
C13A C12A 1.374(5)
C40A C45A 1.366(7)
C40A C41A 1.375(6)
C38A H38 0.9500
C38A C39A 1.391(7)
C16B C21B 1.354(7)
C16B C17B 1.357(7)
C2B H2B 0.9500
C28B H28 0.9500
C28B C27B 1.381(6)
C36A H36 0.9500
C36A C35A 1.397(6)
C33A H33 0.9500
C33A C28A 1.376(6)
C33A C32A 1.402(7)
C23B H23 0.9500
C23B C106 1.390(6)
C17A H17 0.9500
C17A C18A 1.399(7)
C28A C29A 1.363(7)
C23A H23A 0.9500
C23A C24A 1.387(7)
C27B C32B 1.374(6)
C38B H38A 0.9500
C38B C33B 1.386(6)
C38B C37B 1.389(7)
C33B C34B 1.364(6)
C19A H19 0.9500
C19A C18A 1.406(8)
C30B H30 0.9500
C30B C31B 1.362(7)
C29A H29A 0.9500
C29A C30A 1.404(7)
C39A H39 0.9500
C31B H31 0.9500
C31B C32B 1.383(6)
C24A H24 0.9500
C24A C25A 1.359(7)
C35B H35 0.9500
C35B C36B 1.362(6)
C35B C34B 1.397(7)
C26A H26A 0.9500
C26A C25A 1.377(7)
C42B H42 0.9500
C42B C43B 1.374(8)
C42B C41B 1.373(7)
C12A H12A 0.9500
C36B H36A 0.9500
C36B C37B 1.395(7)
C25B H25 0.9500
C25B C24B 1.376(7)
C34B H34 0.9500
C40B H40 0.9500
C40B C39B 1.347(6)
C40B C41B 1.365(6)
C45A H45 0.9500
C45A C44A 1.396(7)
C44A H44 0.9500
C44A C43A 1.399(8)
C32A H32 0.9500
C32A C31A 1.382(8)
C32B H32A 0.9500
C44B H44A 0.9500
C44B C43B 1.398(7)
C44B C39B 1.373(7)
C41A H41 0.9500
C41A C42A 1.380(7)
C35A H35A 0.9500
C43B H43 0.9500
C31A H31A 0.9500
C31A C30A 1.376(8)
C106 H10 0.9500
C106 C24B 1.396(7)
C24B H24A 0.9500
C30A H30A 0.9500
C42A H42A 0.9500
C42A C43A 1.340(8)
C19B H19A 0.9500
C19B C20B 1.461(13)
C19B C18B 1.344(13)
C41B H41A 0.9500
C21B H21A 0.9500
C21B C20B 1.412(9)
C37B H37A 0.9500
C18A H18 0.9500
C20B H20A 0.9500
C43A H43A 0.9500
N7 C45 1.174(9)
C17B H17A 0.9500
C17B C18B 1.319(9)
C25A H25A 0.9500
C45 C46 1.443(10)
C46 H46A 0.9800
C46 H46B 0.9800
C46 H46C 0.9800
Cl1 O10 1.427(3)
Cl1 O9 1.421(4)
Cl1 O7 1.415(4)
Cl1 O8 1.454(4)
C18B H18A 0.9500

loop_
_platon_squeeze_void_nr
_platon_squeeze_void_average_x
_platon_squeeze_void_average_y
_platon_squeeze_void_average_z
_platon_squeeze_void_volume
_platon_squeeze_void_count_electrons
_platon_squeeze_void_content
1 0.000 0.500 1.000 493 58 ' '
